data_4312732
loop_
_publ_author_name
'Srijit Das'
'Chen-Hsiung Hung'
'Sreebrata Goswami'

_publ_section_title
;
 Blue Dimetallic Complexes of Two Heavy Metal Ions CdII and HgII with an
 Extended Nitrogen Donor Ligand. Preparation, Spectral Characterization,
 and Crystallographic Studies
;
_journal_name_full 'Inorganic Chemistry'
_journal_page_first 8592
_journal_page_last 8597
_journal_paper_doi 10.1021/ic034948g
_journal_volume 42
_journal_year 2003
_chemical_formula_sum 'C32 H25 Cl2 Hg2 N10 O0.5'
_chemical_formula_weight 1029.7
_chemical_name_systematic
; 
 ? 
;
_space_group_IT_number 15
_symmetry_cell_setting monoclinic
_symmetry_space_group_name_Hall '-C 2yc'
_symmetry_space_group_name_H-M 'C 1 2/c 1'
_atom_sites_solution_hydrogens geom
_atom_sites_solution_primary direct
_atom_sites_solution_secondary difmap
_audit_creation_method SHELXL-97
_cell_angle_alpha 90.00
_cell_angle_beta 90.6520(10)
_cell_angle_gamma 90.00
_cell_formula_units_Z 4
_cell_length_a 12.2518(7)
_cell_length_b 17.6724(11)
_cell_length_c 14.6974(9)
_cell_measurement_temperature 100(2)
_cell_volume 3182.1(3)
_computing_cell_refinement 'Bruker SMART'
_computing_data_collection 'Bruker SMART'
_computing_data_reduction 'Bruker SHELXTL'
_computing_molecular_graphics 'Bruker SHELXTL'
_computing_publication_material 'Bruker SHELXTL'
_computing_structure_refinement 'SHELXL-97 (Sheldrick, 1997)'
_computing_structure_solution 'SHELXS-97 (Sheldrick, 1990)'
_diffrn_ambient_temperature 100(2)
_diffrn_measured_fraction_theta_full 0.994
_diffrn_measured_fraction_theta_max 0.994
_diffrn_measurement_device_type 'CCD area detector'
_diffrn_measurement_method 'phi and omega scans'
_diffrn_radiation_monochromator graphite
_diffrn_radiation_source 'fine-focus sealed tube'
_diffrn_radiation_type MoK\a
_diffrn_radiation_wavelength 0.71073
_diffrn_reflns_av_R_equivalents 0.0401
_diffrn_reflns_av_sigmaI/netI 0.0633
_diffrn_reflns_limit_h_max 15
_diffrn_reflns_limit_h_min -12
_diffrn_reflns_limit_k_max 22
_diffrn_reflns_limit_k_min -22
_diffrn_reflns_limit_l_max 17
_diffrn_reflns_limit_l_min -19
_diffrn_reflns_number 9950
_diffrn_reflns_theta_full 27.47
_diffrn_reflns_theta_max 27.47
_diffrn_reflns_theta_min 2.02
_exptl_absorpt_coefficient_mu 9.849
_exptl_absorpt_correction_T_max 0.9486
_exptl_absorpt_correction_T_min 0.7066
_exptl_absorpt_correction_type 'Empirical Used SADABS'
_exptl_crystal_colour Black
_exptl_crystal_density_diffrn 2.149
_exptl_crystal_density_method 'not measured'
_exptl_crystal_description Block
_exptl_crystal_F_000 1940
_exptl_crystal_size_max 0.43
_exptl_crystal_size_mid 0.20
_exptl_crystal_size_min 0.12
_refine_diff_density_max 1.546
_refine_diff_density_min -1.549
_refine_diff_density_rms 0.168
_refine_ls_extinction_method none
_refine_ls_goodness_of_fit_ref 0.835
_refine_ls_hydrogen_treatment mixed
_refine_ls_matrix_type full
_refine_ls_number_parameters 213
_refine_ls_number_reflns 3625
_refine_ls_number_restraints 0
_refine_ls_restrained_S_all 0.835
_refine_ls_R_factor_all 0.0385
_refine_ls_R_factor_gt 0.0245
_refine_ls_shift/su_max 0.001
_refine_ls_shift/su_mean 0.000
_refine_ls_structure_factor_coef Fsqd
_refine_ls_weighting_details 'calc w=1/[\s^2^(Fo^2^)+(0.0001P)^2^+0.0000P] where P=(Fo^2^+2Fc^2^)/3'
_refine_ls_weighting_scheme calc
_refine_ls_wR_factor_gt 0.0317
_refine_ls_wR_factor_ref 0.0330
_reflns_number_gt 2671
_reflns_number_total 3625
_reflns_threshold_expression >2sigma(I)
_cod_data_source_file ic034948gsi20030808_053519.cif
_cod_data_source_block Hg2Cl2L2.0.5H2O,2
_cod_depositor_comments
;
The following automatic conversions were performed:

'_symmetry_cell_setting' value 'Monoclinic' changed to 'monoclinic'
according to the built-in table from CIF Core dictionary named
'cif_core.dic' version 2.4.1 from 2010-06-29.

Automatic conversion script
Id: cif_fix_values 1646 2011-03-28 12:23:43Z adriana 
;
_cod_original_formula_sum 'C32 H25 N10 Cl2 O0.5 Hg2'
_cod_database_code 4312732

loop_
_symmetry_equiv_pos_as_xyz
'x, y, z'
'-x, y, -z+1/2'
'x+1/2, y+1/2, z'
'-x+1/2, y+1/2, -z+1/2'
'-x, -y, -z'
'x, -y, z-1/2'
'-x+1/2, -y+1/2, -z'
'x+1/2, -y+1/2, z-1/2'

loop_
_atom_site_label
_atom_site_type_symbol
_atom_site_fract_x
_atom_site_fract_y
_atom_site_fract_z
_atom_site_U_iso_or_equiv
_atom_site_adp_type
_atom_site_occupancy
_atom_site_symmetry_multiplicity
_atom_site_calc_flag
_atom_site_refinement_flags
_atom_site_disorder_assembly
_atom_site_disorder_group
Hg1 Hg -0.076833(15) 0.149790(9) 0.148970(11) 0.02052(5) Uani 1 1 d . . .
Cl1 Cl -0.05322(10) 0.26971(6) 0.06179(7) 0.0270(3) Uani 1 1 d . . .
N1 N 0.1006(3) 0.10593(17) 0.1597(2) 0.0193(8) Uani 1 1 d . . .
N2 N -0.0712(3) 0.01639(17) 0.11936(19) 0.0169(8) Uani 1 1 d . . .
N3 N -0.1543(3) -0.02658(18) 0.1107(2) 0.0207(8) Uani 1 1 d . . .
N4 N -0.2593(3) 0.08724(19) 0.1243(2) 0.0235(9) Uani 1 1 d . . .
N5 N 0.1723(3) 0.20738(17) 0.2358(2) 0.0203(8) Uani 1 1 d . . .
C1 C 0.2376(4) 0.2672(2) 0.2439(3) 0.0264(11) Uani 1 1 d . . .
H1 H 0.2296 0.2987 0.2940 0.032 Uiso 1 1 calc R . .
C2 C 0.3161(4) 0.2844(2) 0.1816(3) 0.0266(11) Uani 1 1 d . . .
H2 H 0.3607 0.3265 0.1895 0.032 Uiso 1 1 calc R . .
C3 C 0.3276(4) 0.2377(2) 0.1063(3) 0.0246(10) Uani 1 1 d . . .
H3 H 0.3809 0.2476 0.0633 0.029 Uiso 1 1 calc R . .
C4 C 0.2587(3) 0.1764(2) 0.0965(3) 0.0210(10) Uani 1 1 d . . .
H4 H 0.2644 0.1450 0.0460 0.025 Uiso 1 1 calc R . .
C5 C 0.1800(3) 0.1614(2) 0.1627(2) 0.0182(9) Uani 1 1 d . . .
C6 C 0.1221(3) 0.0339(2) 0.1312(2) 0.0186(10) Uani 1 1 d . . .
C7 C 0.2270(4) 0.0012(2) 0.1260(2) 0.0202(10) Uani 1 1 d . . .
H7 H 0.2877 0.0308 0.1399 0.024 Uiso 1 1 calc R . .
C8 C 0.2420(4) -0.0720(2) 0.1012(2) 0.0230(10) Uani 1 1 d . . .
H8 H 0.3124 -0.0915 0.0989 0.028 Uiso 1 1 calc R . .
C9 C 0.1527(4) -0.1189(2) 0.0790(2) 0.0223(10) Uani 1 1 d . . .
H9 H 0.1641 -0.1685 0.0606 0.027 Uiso 1 1 calc R . .
C10 C 0.0502(4) -0.0911(2) 0.0847(2) 0.0210(10) Uani 1 1 d . . .
H10 H -0.0089 -0.1221 0.0704 0.025 Uiso 1 1 calc R . .
C11 C 0.0320(3) -0.0153(2) 0.1121(2) 0.0169(9) Uani 1 1 d . . .
C12 C -0.2555(4) 0.0117(2) 0.1188(3) 0.0229(10) Uani 1 1 d . . .
C13 C -0.3482(4) -0.0328(3) 0.1185(3) 0.0323(11) Uani 1 1 d . . .
H13 H -0.3427 -0.0852 0.1147 0.039 Uiso 1 1 calc R . .
C14 C -0.4495(4) 0.0016(3) 0.1238(3) 0.0432(14) Uani 1 1 d . . .
H14 H -0.5130 -0.0272 0.1250 0.052 Uiso 1 1 calc R . .
C15 C -0.4540(4) 0.0789(3) 0.1272(3) 0.0412(13) Uani 1 1 d . . .
H15 H -0.5210 0.1036 0.1290 0.049 Uiso 1 1 calc R . .
C16 C -0.3579(4) 0.1199(2) 0.1280(3) 0.0308(12) Uani 1 1 d . . .
H16 H -0.3618 0.1724 0.1313 0.037 Uiso 1 1 calc R . .
O1 O -0.5000 -0.1414(6) 0.2500 0.063(3) Uani 0.50 2 d SP . .

loop_
_atom_site_aniso_label
_atom_site_aniso_U_11
_atom_site_aniso_U_22
_atom_site_aniso_U_33
_atom_site_aniso_U_23
_atom_site_aniso_U_13
_atom_site_aniso_U_12
Hg1 0.02006(9) 0.02054(8) 0.02102(7) -0.00025(9) 0.00319(6) 0.00332(10)
Cl1 0.0328(8) 0.0219(6) 0.0266(6) 0.0032(4) 0.0068(5) 0.0018(5)
N1 0.022(2) 0.0161(18) 0.0201(18) -0.0028(15) 0.0032(17) -0.0019(16)
N2 0.016(2) 0.0229(19) 0.0114(16) 0.0033(13) 0.0018(16) -0.0009(16)
N3 0.018(2) 0.0220(19) 0.0227(19) 0.0018(15) 0.0031(17) -0.0004(16)
N4 0.022(2) 0.025(2) 0.023(2) 0.0009(16) 0.0019(18) 0.0043(17)
N5 0.024(2) 0.0174(18) 0.0199(18) -0.0004(14) 0.0008(17) -0.0005(16)
C1 0.035(3) 0.019(2) 0.026(2) -0.0022(19) 0.000(2) -0.003(2)
C2 0.025(3) 0.020(2) 0.035(3) 0.005(2) 0.004(2) -0.008(2)
C3 0.024(3) 0.021(2) 0.028(2) 0.008(2) 0.007(2) 0.003(2)
C4 0.021(3) 0.026(2) 0.016(2) -0.0002(17) 0.0057(19) 0.0028(19)
C5 0.018(2) 0.020(2) 0.017(2) 0.0027(17) 0.0013(18) 0.0023(19)
C6 0.021(3) 0.023(2) 0.011(2) 0.0060(17) 0.0022(19) -0.0002(19)
C7 0.019(3) 0.022(2) 0.020(2) 0.0008(18) -0.0001(19) -0.0003(19)
C8 0.021(3) 0.023(2) 0.025(2) 0.0034(18) 0.003(2) 0.006(2)
C9 0.033(3) 0.015(2) 0.019(2) 0.0030(17) 0.003(2) 0.002(2)
C10 0.026(3) 0.019(2) 0.018(2) 0.0012(17) -0.002(2) -0.006(2)
C11 0.020(3) 0.016(2) 0.015(2) 0.0032(16) 0.0027(19) 0.0020(18)
C12 0.022(3) 0.027(2) 0.019(2) 0.0055(19) 0.004(2) -0.003(2)
C13 0.025(3) 0.030(3) 0.041(3) 0.007(2) 0.002(2) -0.005(2)
C14 0.017(3) 0.048(3) 0.065(4) 0.010(3) 0.000(3) 0.000(3)
C15 0.024(3) 0.041(3) 0.059(3) 0.006(3) -0.003(3) 0.010(3)
C16 0.031(3) 0.030(3) 0.031(3) 0.000(2) -0.002(2) 0.006(2)
O1 0.056(8) 0.050(6) 0.084(7) 0.000 0.014(6) 0.000

loop_
_atom_type_symbol
_atom_type_description
_atom_type_scat_dispersion_real
_atom_type_scat_dispersion_imag
_atom_type_scat_source
C C 0.0033 0.0016 'International Tables Vol C Tables 4.2.6.8 and 6.1.1.4'
H H 0.0000 0.0000 'International Tables Vol C Tables 4.2.6.8 and 6.1.1.4'
N N 0.0061 0.0033 'International Tables Vol C Tables 4.2.6.8 and 6.1.1.4'
O O 0.0106 0.0060 'International Tables Vol C Tables 4.2.6.8 and 6.1.1.4'
Cl Cl 0.1484 0.1585 'International Tables Vol C Tables 4.2.6.8 and 6.1.1.4'
Hg Hg -2.3894 9.2266 'International Tables Vol C Tables 4.2.6.8 and 6.1.1.4'

loop_
_geom_angle_atom_site_label_1
_geom_angle_atom_site_label_2
_geom_angle_atom_site_label_3
_geom_angle
_geom_angle_site_symmetry_1
_geom_angle_site_symmetry_3
_geom_angle_publ_flag
N5 Hg1 N1 125.61(11) 2 . ?
N5 Hg1 N2 125.66(10) 2 . ?
N1 Hg1 N2 69.74(11) . . ?
N5 Hg1 Cl1 93.73(8) 2 . ?
N1 Hg1 Cl1 101.86(8) . . ?
N2 Hg1 Cl1 137.56(7) . . ?
N5 Hg1 N4 80.93(11) 2 . ?
N1 Hg1 N4 134.09(10) . . ?
N2 Hg1 N4 64.51(12) . . ?
Cl1 Hg1 N4 114.03(8) . . ?
N5 Hg1 Hg1 69.46(8) 2 2 ?
N1 Hg1 Hg1 56.30(8) . 2 ?
N2 Hg1 Hg1 97.91(7) . 2 ?
Cl1 Hg1 Hg1 111.81(3) . 2 ?
N4 Hg1 Hg1 126.23(7) . 2 ?
C6 N1 C5 122.2(4) . . ?
C6 N1 Hg1 118.4(3) . . ?
C5 N1 Hg1 115.2(2) . . ?
N3 N2 C11 118.6(3) . . ?
N3 N2 Hg1 125.3(3) . . ?
C11 N2 Hg1 116.0(3) . . ?
N2 N3 C12 113.9(3) . . ?
C16 N4 C12 117.6(4) . . ?
C16 N4 Hg1 127.2(3) . . ?
C12 N4 Hg1 114.6(3) . . ?
C1 N5 C5 120.1(4) . . ?
C1 N5 Hg1 126.5(3) . 2 ?
C5 N5 Hg1 111.0(2) . 2 ?
N5 C1 C2 122.9(4) . . ?
C1 C2 C3 118.7(4) . . ?
C4 C3 C2 118.8(4) . . ?
C3 C4 C5 120.0(4) . . ?
N5 C5 N1 113.4(3) . . ?
N5 C5 C4 119.5(4) . . ?
N1 C5 C4 126.9(4) . . ?
N1 C6 C7 125.1(4) . . ?
N1 C6 C11 118.4(4) . . ?
C7 C6 C11 116.2(4) . . ?
C8 C7 C6 122.1(4) . . ?
C7 C8 C9 121.0(4) . . ?
C10 C9 C8 119.5(4) . . ?
C9 C10 C11 120.7(4) . . ?
N2 C11 C10 123.4(4) . . ?
N2 C11 C6 116.2(3) . . ?
C10 C11 C6 120.4(4) . . ?
N4 C12 C13 122.6(4) . . ?
N4 C12 N3 120.8(4) . . ?
C13 C12 N3 116.6(4) . . ?
C14 C13 C12 119.2(4) . . ?
C15 C14 C13 118.5(5) . . ?
C14 C15 C16 119.3(5) . . ?
N4 C16 C15 122.8(4) . . ?

loop_
_geom_bond_atom_site_label_1
_geom_bond_atom_site_label_2
_geom_bond_distance
_geom_bond_site_symmetry_2
_geom_bond_publ_flag
Hg1 N5 2.306(3) 2 ?
Hg1 N1 2.312(4) . ?
Hg1 N2 2.398(3) . ?
Hg1 Cl1 2.4951(10) . ?
Hg1 N4 2.516(4) . ?
Hg1 Hg1 3.4981(4) 2 ?
N1 C6 1.367(4) . ?
N1 C5 1.381(5) . ?
N2 N3 1.276(4) . ?
N2 C11 1.388(5) . ?
N3 C12 1.418(5) . ?
N4 C16 1.341(5) . ?
N4 C12 1.339(5) . ?
N5 C1 1.330(5) . ?
N5 C5 1.351(4) . ?
N5 Hg1 2.306(3) 2 ?
C1 C2 1.369(5) . ?
C2 C3 1.388(5) . ?
C3 C4 1.381(5) . ?
C4 C5 1.403(5) . ?
C6 C7 1.412(5) . ?
C6 C11 1.430(5) . ?
C7 C8 1.357(5) . ?
C8 C9 1.407(5) . ?
C9 C10 1.351(6) . ?
C10 C11 1.417(5) . ?
C12 C13 1.381(6) . ?
C13 C14 1.385(6) . ?
C14 C15 1.368(6) . ?
C15 C16 1.383(6) . ?
